data_7238914
loop_
_publ_author_name
'Panja, Anangamohan'

_publ_section_title
;
 A series of tetrabromocatecholate chelated cobalt(iii) complexes with
 various N-donor ancillary ligands: syntheses, crystal structures,
 co-crystallization, thermally induced valence tautomerism and
 electrochemical studies
;
_journal_issue 15
_journal_name_full 'RSC Advances'
_journal_page_first 4954
_journal_paper_doi 10.1039/c3ra22897e
_journal_volume 3
_journal_year 2013
_chemical_formula_sum 'C26 H26 Br8 Co N5 O5'
_chemical_formula_weight 1186.73
_space_group_IT_number 2
_space_group_name_Hall '-P 1'
_space_group_name_H-M_alt 'P -1'
_symmetry_cell_setting triclinic
_symmetry_space_group_name_H-M 'P -1'
_atom_sites_solution_hydrogens geom
_atom_sites_solution_primary direct
_atom_sites_solution_secondary difmap
_audit_creation_method SHELXL-97
_cell_angle_alpha 96.351(2)
_cell_angle_beta 93.693(2)
_cell_angle_gamma 104.486(2)
_cell_formula_units_Z 2
_cell_length_a 10.637(3)
_cell_length_b 10.995(3)
_cell_length_c 16.387(4)
_cell_measurement_reflns_used 19209
_cell_measurement_temperature 298(2)
_cell_measurement_theta_max 27.48
_cell_measurement_theta_min 1.0
_cell_volume 1835.7(8)
_computing_cell_refinement 'HKL Scalepack (Otwinowski & Minor 1997)'
_computing_data_collection 'KappaCCD Server Software (Nonius, 1997)'
_computing_data_reduction 'HKL Denzo and Scalepack (Otwinowski & Minor 1997)'
_computing_molecular_graphics 'ORTEP-3 (Farrugia, 1997) and Mercury (CCDC)'
_computing_publication_material 'shelxl-97 (Sheldrick, 1997)'
_computing_structure_refinement 'SHELXL-97 (Sheldrick, 1997)'
_computing_structure_solution 'Shelxs-97 (Sheldrick, 1990)'
_diffrn_ambient_temperature 298(2)
_diffrn_detector_area_resol_mean 9
_diffrn_measured_fraction_theta_full 0.988
_diffrn_measured_fraction_theta_max 0.986
_diffrn_measurement_device '95mm CCD camera on \k-goniostat'
_diffrn_measurement_device_type KappaCCD
_diffrn_measurement_method CCD
_diffrn_radiation_monochromator 'horizonally mounted graphite crystal'
_diffrn_radiation_source 'fine-focus sealed tube'
_diffrn_radiation_type MoK\a
_diffrn_radiation_wavelength 0.71073
_diffrn_reflns_av_R_equivalents 0.0440
_diffrn_reflns_av_sigmaI/netI 0.0561
_diffrn_reflns_limit_h_max 13
_diffrn_reflns_limit_h_min -13
_diffrn_reflns_limit_k_max 14
_diffrn_reflns_limit_k_min -14
_diffrn_reflns_limit_l_max 21
_diffrn_reflns_limit_l_min -21
_diffrn_reflns_number 13511
_diffrn_reflns_theta_full 27.48
_diffrn_reflns_theta_max 27.51
_diffrn_reflns_theta_min 3.86
_exptl_absorpt_coefficient_mu 9.215
_exptl_absorpt_correction_T_max 0.4043
_exptl_absorpt_correction_T_min 0.2601
_exptl_absorpt_correction_type empirical
_exptl_absorpt_process_details Scalepack
_exptl_crystal_colour Green-red
_exptl_crystal_density_diffrn 2.147
_exptl_crystal_density_method 'not measured'
_exptl_crystal_description block
_exptl_crystal_F_000 1128
_exptl_crystal_size_max 0.20
_exptl_crystal_size_mid 0.15
_exptl_crystal_size_min 0.12
_refine_diff_density_max 2.329
_refine_diff_density_min -1.016
_refine_diff_density_rms 0.162
_refine_ls_extinction_coef none
_refine_ls_extinction_method none
_refine_ls_goodness_of_fit_ref 1.009
_refine_ls_hydrogen_treatment mixed
_refine_ls_matrix_type full
_refine_ls_number_parameters 418
_refine_ls_number_reflns 8322
_refine_ls_number_restraints 0
_refine_ls_restrained_S_all 1.009
_refine_ls_R_factor_all 0.0825
_refine_ls_R_factor_gt 0.0562
_refine_ls_shift/su_max 0.000
_refine_ls_shift/su_mean 0.000
_refine_ls_structure_factor_coef Fsqd
_refine_ls_weighting_details 'calc w=1/[\s^2^(Fo^2^)+(0.1101P)^2^+0.0000P] where P=(Fo^2^+2Fc^2^)/3'
_refine_ls_weighting_scheme calc
_refine_ls_wR_factor_gt 0.1585
_refine_ls_wR_factor_ref 0.1721
_reflns_number_gt 5730
_reflns_number_total 8322
_reflns_threshold_expression >2sigma(I)
_cod_data_source_file c3ra22897e.txt
_cod_data_source_block complex8
_cod_depositor_comments
;
The following automatic conversions were performed:

data item '_symmetry_cell_setting' value 'Triclinic' was changed to
'triclinic' in accordance with the
/home/saulius/struct/COD-crude-data/automatic-downloads/DataCite-retrospective/RSC/depositions/lib/dictionaries/cif_core.dic
dictionary named 'cif_core.dic' version 2.4.2 last updated on
2011-04-26.

Automatic conversion script
Id: cif_fix_values 6909 2019-04-08 15:41:33Z antanas 
;
_cod_original_cell_volume 1835.7(13)
_cod_original_sg_symbol_H-M P-1
_cod_database_code 7238914

loop_
_symmetry_equiv_pos_as_xyz
'x, y, z'
'-x, -y, -z'

loop_
_atom_site_label
_atom_site_type_symbol
_atom_site_fract_x
_atom_site_fract_y
_atom_site_fract_z
_atom_site_U_iso_or_equiv
_atom_site_adp_type
_atom_site_occupancy
_atom_site_symmetry_multiplicity
_atom_site_calc_flag
_atom_site_refinement_flags
_atom_site_disorder_assembly
_atom_site_disorder_group
Br4 Br 0.59317(6) 0.33011(7) 0.24142(4) 0.05055(18) Uani 1 1 d . . .
Br3 Br 0.46086(7) 0.56548(7) 0.19940(5) 0.0574(2) Uani 1 1 d . . .
Co2 Co 0.0000 0.0000 0.5000 0.0336(2) Uani 1 2 d S . .
Br5 Br 0.39413(7) 0.06861(7) 0.34925(4) 0.0550(2) Uani 1 1 d . . .
Br1 Br 0.22559(6) 0.25895(7) -0.10472(4) 0.05191(19) Uani 1 1 d . . .
Co1 Co 0.5000 0.0000 0.0000 0.0379(3) Uani 1 2 d S . .
Br2 Br 0.27831(8) 0.53018(7) 0.02133(5) 0.0608(2) Uani 1 1 d . . .
Br8 Br 0.15407(8) -0.35769(8) 0.58614(5) 0.0665(2) Uani 1 1 d . . .
O1 O 0.5410(4) 0.1235(4) 0.0943(2) 0.0429(9) Uani 1 1 d . . .
C5 C 0.4372(5) 0.4190(6) 0.1214(4) 0.0395(12) Uani 1 1 d . . .
C11 C 0.1712(5) -0.1370(6) 0.5108(3) 0.0380(12) Uani 1 1 d . . .
O4 O 0.1533(4) 0.0370(4) 0.4452(2) 0.0394(9) Uani 1 1 d . . .
C4 C 0.3598(6) 0.4023(6) 0.0481(4) 0.0429(13) Uani 1 1 d . . .
O3 O 0.0700(4) -0.1196(4) 0.5507(2) 0.0386(9) Uani 1 1 d . . .
C6 C 0.4963(5) 0.3218(6) 0.1397(3) 0.0383(12) Uani 1 1 d . . .
C13 C 0.3293(5) -0.0561(6) 0.4163(4) 0.0414(13) Uani 1 1 d . . .
C10 C 0.6314(7) 0.1141(7) -0.1317(4) 0.0519(16) Uani 1 1 d . . .
H10 H 0.5518 0.0810 -0.1633 0.062 Uiso 1 1 calc R . .
N1 N 0.6416(5) 0.0981(5) -0.0521(3) 0.0425(11) Uani 1 1 d . . .
O2 O 0.3881(4) 0.0931(4) -0.0423(2) 0.0426(9) Uani 1 1 d . . .
C16 C 0.2322(6) -0.2336(6) 0.5208(4) 0.0429(13) Uani 1 1 d . . .
C3 C 0.3405(5) 0.2930(6) -0.0072(4) 0.0393(12) Uani 1 1 d . . .
C2 C 0.4018(5) 0.1980(6) 0.0080(3) 0.0363(12) Uani 1 1 d . . .
N3 N 0.0811(5) 0.1399(5) 0.5874(3) 0.0386(10) Uani 1 1 d . . .
C12 C 0.2186(5) -0.0502(6) 0.4563(3) 0.0351(11) Uani 1 1 d . . .
C15 C 0.3409(6) -0.2436(7) 0.4793(4) 0.0468(14) Uani 1 1 d . . .
C1 C 0.4846(5) 0.2156(6) 0.0828(3) 0.0383(12) Uani 1 1 d . . .
Br6 Br 0.53702(7) -0.16426(9) 0.37158(6) 0.0701(2) Uani 1 1 d . . .
Br7 Br 0.42094(9) -0.37522(9) 0.49549(6) 0.0753(3) Uani 1 1 d . . .
C14 C 0.3897(6) -0.1544(7) 0.4289(4) 0.0478(15) Uani 1 1 d . . .
N5 N 0.9318(11) 0.7390(11) 0.7868(5) 0.101(3) Uani 1 1 d . . .
C24 C 0.9098(15) 0.9164(13) 0.8836(13) 0.137(6) Uani 1 1 d . . .
H24A H 0.8612 0.9281 0.9299 0.205 Uiso 1 1 calc R . .
H24B H 0.8831 0.9583 0.8398 0.205 Uiso 1 1 calc R . .
H24C H 1.0012 0.9516 0.8999 0.205 Uiso 1 1 calc R . .
C22 C 1.0505(13) 0.5890(16) 0.8328(14) 0.180(10) Uani 1 1 d . . .
H22A H 1.0399 0.4991 0.8268 0.270 Uiso 1 1 calc R . .
H22B H 1.0647 0.6222 0.8903 0.270 Uiso 1 1 calc R . .
H22C H 1.1242 0.6282 0.8053 0.270 Uiso 1 1 calc R . .
C26 C 0.7820(15) 0.6744(19) 0.6737(19) 0.224(14) Uani 1 1 d . . .
H26A H 0.7488 0.6898 0.6210 0.336 Uiso 1 1 calc R . .
H26B H 0.7239 0.6879 0.7142 0.336 Uiso 1 1 calc R . .
H26C H 0.7888 0.5886 0.6701 0.336 Uiso 1 1 calc R . .
C23 C 0.8881(18) 0.795(2) 0.8580(12) 0.202(12) Uani 1 1 d . . .
H23A H 0.7940 0.7620 0.8523 0.242 Uiso 1 1 calc R . .
H23B H 0.9203 0.7588 0.9039 0.242 Uiso 1 1 calc R . .
C21 C 0.9464(17) 0.613(2) 0.8003(18) 0.250(17) Uani 1 1 d . . .
H21A H 0.8772 0.5783 0.8337 0.300 Uiso 1 1 calc R . .
H21B H 0.9255 0.5614 0.7468 0.300 Uiso 1 1 calc R . .
C25 C 0.8950(19) 0.750(3) 0.6947(19) 0.255(17) Uani 1 1 d . . .
H25A H 0.8928 0.8367 0.6887 0.306 Uiso 1 1 calc R . .
H25B H 0.9585 0.7276 0.6603 0.306 Uiso 1 1 calc R . .
O5A O 0.2528(9) -0.0433(11) -0.2479(7) 0.062(3) Uani 0.50 1 d P A 1
O5B O 0.1021(11) -0.1065(12) -0.2812(6) 0.071(3) Uani 0.50 1 d P B 2
N4 N 0.0839(7) 0.2424(7) 0.7218(3) 0.0617(16) Uani 1 1 d . . .
C17 C 0.0413(6) 0.1457(7) 0.6629(3) 0.0459(14) Uani 1 1 d . . .
H17 H -0.0215 0.0762 0.6750 0.055 Uiso 1 1 calc R . .
C20 C 0.1721(6) 0.2393(6) 0.5708(4) 0.0454(14) Uani 1 1 d . . .
H20 H 0.2022 0.2386 0.5187 0.054 Uiso 1 1 calc R . .
C18 C 0.1755(7) 0.3394(8) 0.7041(4) 0.0582(18) Uani 1 1 d . . .
H18 H 0.2090 0.4080 0.7449 0.070 Uiso 1 1 calc R . .
C19 C 0.2225(7) 0.3430(7) 0.6294(4) 0.0524(16) Uani 1 1 d . . .
H19 H 0.2860 0.4125 0.6180 0.063 Uiso 1 1 calc R . .
N2 N 0.8627(6) 0.2151(7) -0.0389(4) 0.0652(17) Uani 1 1 d . . .
C9 C 0.7376(7) 0.1794(8) -0.1677(5) 0.0587(18) Uani 1 1 d . . .
H9 H 0.7315 0.1889 -0.2234 0.070 Uiso 1 1 calc R . .
C7 C 0.7589(7) 0.1522(8) -0.0087(4) 0.0584(18) Uani 1 1 d . . .
H7 H 0.7661 0.1438 0.0471 0.070 Uiso 1 1 calc R . .
C8 C 0.8512(8) 0.2291(9) -0.1188(5) 0.068(2) Uani 1 1 d . . .
H8 H 0.9233 0.2743 -0.1418 0.082 Uiso 1 1 calc R . .

loop_
_atom_site_aniso_label
_atom_site_aniso_U_11
_atom_site_aniso_U_22
_atom_site_aniso_U_33
_atom_site_aniso_U_23
_atom_site_aniso_U_13
_atom_site_aniso_U_12
Br4 0.0566(4) 0.0509(4) 0.0424(3) -0.0006(3) -0.0065(3) 0.0162(3)
Br3 0.0625(4) 0.0449(4) 0.0641(4) -0.0070(3) 0.0026(3) 0.0198(3)
Co2 0.0336(5) 0.0393(6) 0.0322(5) 0.0075(4) 0.0046(4) 0.0159(4)
Br5 0.0505(4) 0.0622(5) 0.0564(4) 0.0132(3) 0.0181(3) 0.0164(3)
Br1 0.0529(4) 0.0601(4) 0.0471(3) 0.0082(3) -0.0054(3) 0.0247(3)
Co1 0.0400(5) 0.0397(6) 0.0366(5) 0.0018(4) -0.0014(4) 0.0180(4)
Br2 0.0733(5) 0.0522(4) 0.0684(4) 0.0126(3) 0.0044(3) 0.0361(4)
Br8 0.0773(5) 0.0628(5) 0.0757(5) 0.0318(4) 0.0181(4) 0.0358(4)
O1 0.045(2) 0.048(3) 0.038(2) 0.0013(18) -0.0044(16) 0.0213(19)
C5 0.041(3) 0.033(3) 0.043(3) 0.002(2) 0.006(2) 0.008(2)
C11 0.033(3) 0.046(3) 0.038(3) 0.005(2) 0.003(2) 0.015(2)
O4 0.038(2) 0.043(2) 0.045(2) 0.0123(17) 0.0101(16) 0.0193(17)
C4 0.047(3) 0.041(3) 0.047(3) 0.011(3) 0.009(2) 0.018(3)
O3 0.038(2) 0.046(2) 0.0385(19) 0.0139(17) 0.0070(15) 0.0183(17)
C6 0.040(3) 0.039(3) 0.034(3) 0.001(2) 0.003(2) 0.010(2)
C13 0.033(3) 0.049(4) 0.042(3) 0.001(3) 0.006(2) 0.012(2)
C10 0.052(4) 0.052(4) 0.050(4) 0.001(3) 0.003(3) 0.013(3)
N1 0.044(3) 0.046(3) 0.038(2) 0.000(2) -0.003(2) 0.015(2)
O2 0.046(2) 0.045(2) 0.040(2) -0.0004(18) -0.0043(17) 0.0222(18)
C16 0.047(3) 0.041(3) 0.044(3) 0.006(3) 0.002(2) 0.019(3)
C3 0.035(3) 0.044(3) 0.042(3) 0.006(2) 0.005(2) 0.015(2)
C2 0.034(3) 0.041(3) 0.034(3) 0.005(2) 0.002(2) 0.011(2)
N3 0.042(2) 0.040(3) 0.039(2) 0.009(2) 0.0037(19) 0.020(2)
C12 0.035(3) 0.036(3) 0.036(3) 0.000(2) 0.000(2) 0.014(2)
C15 0.044(3) 0.047(4) 0.055(4) 0.006(3) -0.002(3) 0.026(3)
C1 0.041(3) 0.044(3) 0.036(3) 0.011(2) 0.009(2) 0.017(2)
Br6 0.0508(4) 0.0860(6) 0.0842(5) 0.0042(4) 0.0228(4) 0.0361(4)
Br7 0.0725(5) 0.0679(6) 0.1026(6) 0.0143(5) 0.0106(4) 0.0479(4)
C14 0.037(3) 0.056(4) 0.052(3) -0.004(3) 0.001(3) 0.020(3)
N5 0.134(8) 0.125(8) 0.065(5) 0.035(5) 0.032(5) 0.056(6)
C24 0.134(11) 0.070(8) 0.225(18) 0.021(10) 0.045(12) 0.054(8)
C22 0.085(8) 0.146(14) 0.29(2) -0.098(15) 0.036(11) 0.036(9)
C26 0.073(9) 0.138(16) 0.47(4) 0.11(2) -0.013(16) 0.014(9)
C23 0.157(15) 0.22(2) 0.167(15) -0.059(15) 0.104(13) -0.056(14)
C21 0.118(12) 0.25(3) 0.40(4) 0.26(3) -0.046(17) -0.008(14)
C25 0.148(18) 0.33(4) 0.38(4) 0.22(3) 0.15(2) 0.14(2)
O5A 0.049(5) 0.067(7) 0.072(6) 0.016(5) -0.004(5) 0.017(5)
O5B 0.077(7) 0.083(8) 0.049(5) 0.016(5) 0.015(5) 0.008(6)
N4 0.073(4) 0.069(4) 0.038(3) 0.002(3) 0.004(3) 0.011(3)
C17 0.052(3) 0.048(4) 0.033(3) 0.009(2) -0.001(2) 0.004(3)
C20 0.047(3) 0.043(4) 0.045(3) 0.009(3) 0.009(3) 0.009(3)
C18 0.064(4) 0.055(5) 0.049(4) -0.004(3) 0.000(3) 0.008(3)
C19 0.059(4) 0.037(4) 0.060(4) 0.003(3) 0.002(3) 0.012(3)
N2 0.048(3) 0.069(5) 0.074(4) 0.015(3) 0.007(3) 0.005(3)
C9 0.061(4) 0.064(5) 0.054(4) 0.014(3) 0.015(3) 0.017(3)
C7 0.050(4) 0.072(5) 0.048(4) -0.001(3) -0.008(3) 0.013(3)
C8 0.067(5) 0.065(5) 0.080(5) 0.024(4) 0.025(4) 0.020(4)

loop_
_atom_type_symbol
_atom_type_description
_atom_type_scat_dispersion_real
_atom_type_scat_dispersion_imag
_atom_type_scat_source
C C 0.0033 0.0016 'International Tables Vol C Tables 4.2.6.8 and 6.1.1.4'
H H 0.0000 0.0000 'International Tables Vol C Tables 4.2.6.8 and 6.1.1.4'
N N 0.0061 0.0033 'International Tables Vol C Tables 4.2.6.8 and 6.1.1.4'
O O 0.0106 0.0060 'International Tables Vol C Tables 4.2.6.8 and 6.1.1.4'
Co Co 0.3494 0.9721 'International Tables Vol C Tables 4.2.6.8 and 6.1.1.4'
Br Br -0.2901 2.4595 'International Tables Vol C Tables 4.2.6.8 and 6.1.1.4'

loop_
_geom_angle_atom_site_label_1
_geom_angle_atom_site_label_2
_geom_angle_atom_site_label_3
_geom_angle
_geom_angle_site_symmetry_1
_geom_angle_site_symmetry_3
O4 Co2 O4 180.00(13) 2_556 .
O4 Co2 O3 92.87(17) 2_556 .
O4 Co2 O3 87.13(17) . .
O4 Co2 O3 87.13(17) 2_556 2_556
O4 Co2 O3 92.87(17) . 2_556
O3 Co2 O3 180.0(2) . 2_556
O4 Co2 N3 90.31(19) 2_556 .
O4 Co2 N3 89.69(19) . .
O3 Co2 N3 93.69(19) . .
O3 Co2 N3 86.31(19) 2_556 .
O4 Co2 N3 89.69(19) 2_556 2_556
O4 Co2 N3 90.31(19) . 2_556
O3 Co2 N3 86.31(19) . 2_556
O3 Co2 N3 93.69(19) 2_556 2_556
N3 Co2 N3 180.000(1) . 2_556
O1 Co1 O1 180.0(3) 2_655 .
O1 Co1 O2 87.46(17) 2_655 2_655
O1 Co1 O2 92.54(17) . 2_655
O1 Co1 O2 92.54(17) 2_655 .
O1 Co1 O2 87.46(17) . .
O2 Co1 O2 180.0(3) 2_655 .
O1 Co1 N1 90.16(19) 2_655 2_655
O1 Co1 N1 89.84(19) . 2_655
O2 Co1 N1 89.7(2) 2_655 2_655
O2 Co1 N1 90.3(2) . 2_655
O1 Co1 N1 89.84(19) 2_655 .
O1 Co1 N1 90.16(19) . .
O2 Co1 N1 90.3(2) 2_655 .
O2 Co1 N1 89.7(2) . .
N1 Co1 N1 180.0(5) 2_655 .
C1 O1 Co1 109.5(3) . .
C4 C5 C6 118.8(5) . .
C4 C5 Br3 121.6(5) . .
C6 C5 Br3 119.6(4) . .
O3 C11 C16 124.4(6) . .
O3 C11 C12 116.8(5) . .
C16 C11 C12 118.8(5) . .
C12 O4 Co2 108.9(4) . .
C5 C4 C3 120.8(6) . .
C5 C4 Br2 120.2(5) . .
C3 C4 Br2 119.0(5) . .
C11 O3 Co2 108.1(3) . .
C1 C6 C5 120.9(5) . .
C1 C6 Br4 117.0(5) . .
C5 C6 Br4 122.0(4) . .
C12 C13 C14 119.0(6) . .
C12 C13 Br5 118.6(5) . .
C14 C13 Br5 122.5(4) . .
N1 C10 C9 120.9(6) . .
C10 N1 C7 116.7(6) . .
C10 N1 Co1 122.8(4) . .
C7 N1 Co1 120.4(5) . .
C2 O2 Co1 108.9(3) . .
C11 C16 C15 121.5(6) . .
C11 C16 Br8 117.1(5) . .
C15 C16 Br8 121.3(5) . .
C4 C3 C2 121.4(5) . .
C4 C3 Br1 122.8(5) . .
C2 C3 Br1 115.8(4) . .
O2 C2 C3 124.1(5) . .
O2 C2 C1 117.6(5) . .
C3 C2 C1 118.3(5) . .
C20 N3 C17 117.1(5) . .
C20 N3 Co2 120.3(4) . .
C17 N3 Co2 122.4(4) . .
O4 C12 C13 122.5(6) . .
O4 C12 C11 117.0(5) . .
C13 C12 C11 120.6(5) . .
C14 C15 C16 118.9(6) . .
C14 C15 Br7 121.1(5) . .
C16 C15 Br7 119.9(5) . .
O1 C1 C6 124.3(5) . .
O1 C1 C2 116.1(5) . .
C6 C1 C2 119.5(5) . .
C15 C14 C13 121.2(6) . .
C15 C14 Br6 120.3(5) . .
C13 C14 Br6 118.5(5) . .
C23 N5 C21 109.4(16) . .
C23 N5 C25 127.7(16) . .
C21 N5 C25 113.8(17) . .
C24 C23 N5 126.9(17) . .
C22 C21 N5 125.7(18) . .
C26 C25 N5 107(2) . .
C17 N4 C18 116.7(6) . .
N4 C17 N3 125.1(6) . .
N3 C20 C19 121.2(6) . .
N4 C18 C19 122.8(6) . .
C18 C19 C20 117.1(7) . .
C7 N2 C8 117.1(7) . .
C8 C9 C10 117.7(7) . .
N2 C7 N1 125.4(7) . .
N2 C8 C9 122.2(7) . .

loop_
_geom_bond_atom_site_label_1
_geom_bond_atom_site_label_2
_geom_bond_distance
_geom_bond_site_symmetry_2
Br4 C6 1.883(6) .
Br3 C5 1.895(6) .
Co2 O4 1.890(4) 2_556
Co2 O4 1.890(4) .
Co2 O3 1.905(4) .
Co2 O3 1.905(4) 2_556
Co2 N3 1.962(5) .
Co2 N3 1.962(5) 2_556
Br5 C13 1.877(7) .
Br1 C3 1.891(6) .
Co1 O1 1.890(4) 2_655
Co1 O1 1.890(4) .
Co1 O2 1.899(4) 2_655
Co1 O2 1.899(4) .
Co1 N1 1.928(5) 2_655
Co1 N1 1.928(5) .
Br2 C4 1.903(6) .
Br8 C16 1.890(7) .
O1 C1 1.323(7) .
C5 C4 1.379(9) .
C5 C6 1.418(9) .
C11 O3 1.338(7) .
C11 C16 1.395(8) .
C11 C12 1.403(9) .
O4 C12 1.338(7) .
C4 C3 1.386(9) .
C6 C1 1.385(8) .
C13 C12 1.396(8) .
C13 C14 1.415(9) .
C10 N1 1.336(8) .
C10 C9 1.383(10) .
N1 C7 1.356(8) .
O2 C2 1.312(7) .
C16 C15 1.400(9) .
C3 C2 1.398(8) .
C2 C1 1.428(8) .
N3 C20 1.333(8) .
N3 C17 1.334(8) .
C15 C14 1.376(10) .
C15 Br7 1.887(6) .
Br6 C14 1.897(6) .
N5 C23 1.420(17) .
N5 C21 1.47(2) .
N5 C25 1.56(3) .
C24 C23 1.31(2) .
C22 C21 1.30(2) .
C26 C25 1.28(3) .
N4 C17 1.320(9) .
N4 C18 1.325(10) .
C20 C19 1.376(9) .
C18 C19 1.354(10) .
N2 C7 1.306(10) .
N2 C8 1.337(11) .
C9 C8 1.359(12) .
